data_2210998
loop_
_publ_author_name
'Cobo, Debora'
'Quiroga, Jairo'
'Cobo, Justo'
'Low, John N.'
'Glidewell, Christopher'

_publ_section_title
;4-(4-Fluorophenyl)-3-methyl-1-phenylindeno[1,2-<i>b</i>]pyrazolo[4,3-<i>e</i>]pyridin-5(1<i>H</i>)-one:
 sheets built from C---H&#x00B7;&#x00B7;&#x00B7;N,
 C---H&#x00B7;&#x00B7;&#x00B7;O and C---H&#x00B7;&#x00B7;&#x00B7;\p(arene)
 hydrogen bonds
;
_journal_coeditor_code FL2065
_journal_issue 11
_journal_name_full 'Acta Crystallographica Section E'
_journal_page_first o5176
_journal_page_last o5178
_journal_paper_doi 10.1107/S160053680604205X
_journal_volume 62
_journal_year 2006
_chemical_formula_iupac 'C26 H16 F N3 O'
_chemical_formula_moiety 'C26 H16 F N3 O'
_chemical_formula_sum 'C26 H16 F N3 O'
_chemical_formula_weight 405.42
_chemical_name_systematic
;
4-(4-fluorophenyl)-3-methyl-1-
phenylindeno[1,2-b]pyrazolo[4,3-e]pyridin-5(1H)-one
;
_space_group_IT_number 2
_symmetry_cell_setting triclinic
_symmetry_space_group_name_Hall '-P 1'
_symmetry_space_group_name_H-M 'P -1'
_atom_sites_solution_hydrogens geom
_atom_sites_solution_primary direct
_atom_sites_solution_secondary difmap
_cell_angle_alpha 73.359(2)
_cell_angle_beta 78.009(2)
_cell_angle_gamma 81.238(2)
_cell_formula_units_Z 2
_cell_length_a 8.7566(3)
_cell_length_b 9.9924(2)
_cell_length_c 11.9100(4)
_cell_measurement_reflns_used 4446
_cell_measurement_temperature 120(2)
_cell_measurement_theta_max 27.56
_cell_measurement_theta_min 3.15
_cell_volume 971.88(5)
_computing_cell_refinement 'DENZO (Otwinowski & Minor, 1997) and COLLECT'
_computing_data_collection 'COLLECT (Hooft, 1999)'
_computing_data_reduction 'DENZO and COLLECT)'
_computing_molecular_graphics 'PLATON (Spek, 2003)'
_computing_publication_material 'SHELXL97 and PRPKAPPA (Ferguson, 1999)'
_computing_structure_refinement 'OSCAIL and SHELXL-97 (Sheldrick, 1997)'
_computing_structure_solution 'OSCAIL (McArdle, 2003) and SHELXS97 (Sheldrick, 1997)'
_diffrn_ambient_temperature 120(2)
_diffrn_detector_area_resol_mean 9.091
_diffrn_measured_fraction_theta_full 0.991
_diffrn_measured_fraction_theta_max 0.991
_diffrn_measurement_device_type 'Bruker--Nonius KappaCCD'
_diffrn_measurement_method '\f and \w'
_diffrn_radiation_monochromator graphite
_diffrn_radiation_source 'Bruker-Nonius FR591 rotating anode'
_diffrn_radiation_type 'Mo K\a'
_diffrn_radiation_wavelength 0.71073
_diffrn_reflns_av_R_equivalents 0.032
_diffrn_reflns_av_sigmaI/netI 0.0309
_diffrn_reflns_limit_h_max 11
_diffrn_reflns_limit_h_min -11
_diffrn_reflns_limit_k_max 12
_diffrn_reflns_limit_k_min -12
_diffrn_reflns_limit_l_max 15
_diffrn_reflns_limit_l_min -15
_diffrn_reflns_number 19619
_diffrn_reflns_theta_full 27.56
_diffrn_reflns_theta_max 27.56
_diffrn_reflns_theta_min 3.15
_diffrn_standards_decay_% 0
_exptl_absorpt_coefficient_mu 0.093
_exptl_absorpt_correction_T_max 0.978
_exptl_absorpt_correction_T_min 0.922
_exptl_absorpt_correction_type multi-scan
_exptl_absorpt_process_details '(SADABS; Sheldrick, 2003)'
_exptl_crystal_colour yellow
_exptl_crystal_density_diffrn 1.385
_exptl_crystal_density_method 'not measured'
_exptl_crystal_description block
_exptl_crystal_F_000 420
_exptl_crystal_size_max 0.66
_exptl_crystal_size_mid 0.26
_exptl_crystal_size_min 0.24
_refine_diff_density_max 0.315
_refine_diff_density_min -0.230
_refine_ls_extinction_method none
_refine_ls_goodness_of_fit_ref 1.059
_refine_ls_hydrogen_treatment constr
_refine_ls_matrix_type full
_refine_ls_number_parameters 281
_refine_ls_number_reflns 4446
_refine_ls_number_restraints 0
_refine_ls_restrained_S_all 1.059
_refine_ls_R_factor_all 0.0590
_refine_ls_R_factor_gt 0.0403
_refine_ls_shift/su_max 0.000
_refine_ls_shift/su_mean 0.000
_refine_ls_structure_factor_coef Fsqd
_refine_ls_weighting_details 'w=1/[\s^2^(Fo^2^)+(0.059P)^2^+0.2111P] where P=(Fo^2^+2Fc^2^)/3'
_refine_ls_weighting_scheme calc
_refine_ls_wR_factor_gt 0.0995
_refine_ls_wR_factor_ref 0.1098
_reflns_number_gt 3446
_reflns_number_total 4446
_reflns_threshold_expression I>2\s(I)
_cod_data_source_file fl2065.cif
_cod_data_source_block I
_cod_database_code 2210998
_cod_database_fobs_code 2210998

loop_
_symmetry_equiv_pos_as_xyz
'x, y, z'
'-x, -y, -z'

loop_
_atom_site_type_symbol
_atom_site_label
_atom_site_fract_x
_atom_site_fract_y
_atom_site_fract_z
_atom_site_U_iso_or_equiv
_atom_site_adp_type
_atom_site_calc_flag
_atom_site_refinement_flags
_atom_site_occupancy
N N1 0.36566(12) 0.75883(11) 0.65474(9) 0.0169(2) Uani d . 1
C C11 0.29292(15) 0.71861(13) 0.77628(11) 0.0180(3) Uani d . 1
C C12 0.38176(16) 0.65357(14) 0.86418(12) 0.0236(3) Uani d . 1
C C13 0.30792(19) 0.61248(15) 0.98194(13) 0.0300(3) Uani d . 1
C C14 0.14663(19) 0.63630(15) 1.01238(14) 0.0320(4) Uani d . 1
C C15 0.05945(18) 0.70400(17) 0.92378(14) 0.0338(4) Uani d . 1
C C16 0.13120(16) 0.74590(15) 0.80567(13) 0.0270(3) Uani d . 1
N N2 0.30324(12) 0.87608(11) 0.57809(9) 0.0179(2) Uani d . 1
C C3 0.38539(14) 0.88295(13) 0.47050(11) 0.0167(3) Uani d . 1
C C31 0.34501(16) 1.00099(13) 0.36834(12) 0.0212(3) Uani d . 1
C C3A 0.50539(14) 0.76762(12) 0.47334(11) 0.0154(3) Uani d . 1
C C4 0.61854(14) 0.71496(12) 0.38884(11) 0.0153(3) Uani d . 1
C C41 0.64260(14) 0.78615(13) 0.25961(11) 0.0167(3) Uani d . 1
C C42 0.68933(15) 0.92146(13) 0.21801(12) 0.0207(3) Uani d . 1
C C43 0.71361(16) 0.98765(14) 0.09729(12) 0.0235(3) Uani d . 1
C C44 0.68743(16) 0.91716(14) 0.02086(12) 0.0227(3) Uani d . 1
F F44 0.71087(11) 0.98124(9) -0.09786(7) 0.0363(2) Uani d . 1
C C45 0.63971(16) 0.78401(14) 0.05820(12) 0.0235(3) Uani d . 1
C C46 0.61907(15) 0.71766(13) 0.17850(11) 0.0199(3) Uani d . 1
C C4A 0.70336(14) 0.58952(12) 0.43718(11) 0.0154(3) Uani d . 1
C C5 0.83913(14) 0.50600(13) 0.38070(11) 0.0173(3) Uani d . 1
O O5 0.90225(11) 0.53006(10) 0.27685(8) 0.0248(2) Uani d . 1
C C5A 0.88441(14) 0.38623(13) 0.47984(11) 0.0171(3) Uani d . 1
C C6 1.00240(15) 0.27703(13) 0.47665(12) 0.0206(3) Uani d . 1
C C7 1.02158(15) 0.17763(14) 0.58304(13) 0.0226(3) Uani d . 1
C C8 0.92587(15) 0.18869(13) 0.68953(13) 0.0224(3) Uani d . 1
C C9 0.80669(15) 0.29830(13) 0.69327(12) 0.0196(3) Uani d . 1
C C9A 0.78745(14) 0.39640(12) 0.58696(11) 0.0164(3) Uani d . 1
C C9B 0.67604(14) 0.52408(12) 0.56136(11) 0.0152(3) Uani d . 1
N N10 0.57050(12) 0.56973(10) 0.64300(9) 0.0165(2) Uani d . 1
C C10A 0.48785(14) 0.69040(12) 0.59408(11) 0.0155(3) Uani d . 1
H H12 0.4925 0.6372 0.8440 0.028 Uiso calc R 1
H H13 0.3687 0.5675 1.0423 0.036 Uiso calc R 1
H H14 0.0964 0.6067 1.0929 0.038 Uiso calc R 1
H H15 -0.0511 0.7220 0.9443 0.041 Uiso calc R 1
H H16 0.0706 0.7927 0.7456 0.032 Uiso calc R 1
H H31A 0.2392 1.0449 0.3903 0.032 Uiso calc R 1
H H31B 0.3487 0.9648 0.2994 0.032 Uiso calc R 1
H H31C 0.4206 1.0707 0.3482 0.032 Uiso calc R 1
H H42 0.7047 0.9688 0.2729 0.025 Uiso calc R 1
H H43 0.7474 1.0792 0.0683 0.028 Uiso calc R 1
H H45 0.6214 0.7389 0.0027 0.028 Uiso calc R 1
H H46 0.5887 0.6249 0.2062 0.024 Uiso calc R 1
H H6 1.0683 0.2703 0.4039 0.025 Uiso calc R 1
H H7 1.1010 0.1014 0.5829 0.027 Uiso calc R 1
H H8 0.9419 0.1203 0.7612 0.027 Uiso calc R 1
H H9 0.7412 0.3053 0.7661 0.024 Uiso calc R 1

loop_
_atom_site_aniso_label
_atom_site_aniso_U_11
_atom_site_aniso_U_22
_atom_site_aniso_U_33
_atom_site_aniso_U_12
_atom_site_aniso_U_13
_atom_site_aniso_U_23
N1 0.0184(5) 0.0156(5) 0.0149(6) 0.0015(4) -0.0015(4) -0.0039(4)
C11 0.0223(6) 0.0154(6) 0.0153(7) -0.0032(5) 0.0021(5) -0.0059(5)
C12 0.0264(7) 0.0212(7) 0.0190(7) 0.0031(5) 0.0002(6) -0.0045(5)
C13 0.0422(9) 0.0226(7) 0.0183(8) 0.0030(6) 0.0015(6) -0.0024(6)
C14 0.0424(9) 0.0283(8) 0.0209(8) -0.0105(6) 0.0109(6) -0.0076(6)
C15 0.0240(7) 0.0453(9) 0.0342(9) -0.0110(7) 0.0087(6) -0.0195(7)
C16 0.0213(7) 0.0356(8) 0.0264(8) -0.0032(6) -0.0004(6) -0.0144(6)
N2 0.0202(5) 0.0157(5) 0.0171(6) 0.0007(4) -0.0048(4) -0.0034(4)
C3 0.0181(6) 0.0155(6) 0.0176(7) -0.0012(5) -0.0044(5) -0.0055(5)
C31 0.0246(7) 0.0184(6) 0.0193(7) 0.0031(5) -0.0066(5) -0.0033(5)
C3A 0.0168(6) 0.0139(6) 0.0158(6) -0.0023(5) -0.0031(5) -0.0039(5)
C4 0.0171(6) 0.0138(6) 0.0156(6) -0.0039(5) -0.0027(5) -0.0039(5)
C41 0.0155(6) 0.0166(6) 0.0164(7) 0.0003(4) -0.0017(5) -0.0038(5)
C42 0.0256(7) 0.0174(6) 0.0185(7) -0.0013(5) -0.0041(5) -0.0042(5)
C43 0.0291(7) 0.0180(6) 0.0198(7) -0.0044(5) -0.0020(6) 0.0002(5)
C44 0.0244(7) 0.0282(7) 0.0102(7) -0.0016(5) -0.0011(5) 0.0015(5)
F44 0.0490(6) 0.0413(5) 0.0142(4) -0.0116(4) -0.0043(4) 0.0028(4)
C45 0.0256(7) 0.0295(7) 0.0175(7) -0.0041(6) -0.0029(5) -0.0090(6)
C46 0.0216(7) 0.0194(6) 0.0182(7) -0.0034(5) -0.0016(5) -0.0047(5)
C4A 0.0164(6) 0.0146(6) 0.0149(6) -0.0030(5) -0.0008(5) -0.0041(5)
C5 0.0174(6) 0.0164(6) 0.0188(7) -0.0033(5) -0.0014(5) -0.0060(5)
O5 0.0260(5) 0.0261(5) 0.0182(5) 0.0007(4) 0.0026(4) -0.0057(4)
C5A 0.0163(6) 0.0159(6) 0.0197(7) -0.0026(5) -0.0024(5) -0.0057(5)
C6 0.0177(6) 0.0209(6) 0.0236(7) -0.0009(5) -0.0014(5) -0.0086(5)
C7 0.0197(6) 0.0186(6) 0.0292(8) 0.0025(5) -0.0067(6) -0.0064(6)
C8 0.0220(7) 0.0183(6) 0.0248(8) -0.0005(5) -0.0073(6) -0.0006(5)
C9 0.0194(6) 0.0192(6) 0.0186(7) -0.0018(5) -0.0028(5) -0.0028(5)
C9A 0.0153(6) 0.0152(6) 0.0188(7) -0.0029(5) -0.0028(5) -0.0043(5)
C9B 0.0155(6) 0.0142(6) 0.0168(7) -0.0028(5) -0.0027(5) -0.0047(5)
N10 0.0175(5) 0.0144(5) 0.0169(6) -0.0012(4) -0.0021(4) -0.0039(4)
C10A 0.0162(6) 0.0151(6) 0.0159(6) -0.0022(5) -0.0019(5) -0.0053(5)

loop_
_atom_type_symbol
_atom_type_description
_atom_type_scat_dispersion_real
_atom_type_scat_dispersion_imag
_atom_type_scat_source
C C 0.0033 0.0016 'International Tables Vol C Tables 4.2.6.8 and 6.1.1.4'
H H 0.0000 0.0000 'International Tables Vol C Tables 4.2.6.8 and 6.1.1.4'
F F 0.0171 0.0103 'International Tables Vol C Tables 4.2.6.8 and 6.1.1.4'
N N 0.0061 0.0033 'International Tables Vol C Tables 4.2.6.8 and 6.1.1.4'
O O 0.0106 0.0060 'International Tables Vol C Tables 4.2.6.8 and 6.1.1.4'

loop_
_geom_angle_atom_site_label_1
_geom_angle_atom_site_label_2
_geom_angle_atom_site_label_3
_geom_angle
_geom_angle_publ_flag
C10A N1 N2 110.56(10) no
C10A N1 C11 129.34(11) no
N2 N1 C11 119.85(10) no
C12 C11 C16 120.41(12) no
C12 C11 N1 120.56(11) no
C16 C11 N1 119.03(12) no
C11 C12 C13 119.58(13) no
C11 C12 H12 120.2 no
C13 C12 H12 120.2 no
C14 C13 C12 120.70(15) no
C14 C13 H13 119.6 no
C12 C13 H13 119.6 no
C13 C14 C15 119.10(14) no
C13 C14 H14 120.4 no
C15 C14 H14 120.4 no
C14 C15 C16 120.99(14) no
C14 C15 H15 119.5 no
C16 C15 H15 119.5 no
C15 C16 C11 119.19(14) no
C15 C16 H16 120.4 no
C11 C16 H16 120.4 no
C3 N2 N1 107.25(10) no
N2 C3 C3A 110.61(11) no
N2 C3 C31 119.36(11) no
C3A C3 C31 130.02(11) no
C3 C31 H31A 109.5 no
C3 C31 H31B 109.5 no
H31A C31 H31B 109.5 no
C3 C31 H31C 109.5 no
H31A C31 H31C 109.5 no
H31B C31 H31C 109.5 no
C10A C3A C4 118.83(11) no
C10A C3A C3 104.60(10) no
C4 C3A C3 136.41(12) no
C4A C4 C3A 114.14(11) no
C4A C4 C41 122.97(11) no
C3A C4 C41 122.88(11) no
C42 C41 C46 119.37(12) no
C42 C41 C4 120.48(11) no
C46 C41 C4 120.15(11) no
C43 C42 C41 120.63(12) no
C43 C42 H42 119.7 no
C41 C42 H42 119.7 no
C44 C43 C42 118.06(12) no
C44 C43 H43 121.0 no
C42 C43 H43 121.0 no
F44 C44 C43 118.53(12) no
F44 C44 C45 118.25(12) no
C43 C44 C45 123.22(12) no
C44 C45 C46 118.30(12) no
C44 C45 H45 120.8 no
C46 C45 H45 120.8 no
C45 C46 C41 120.39(12) no
C45 C46 H46 119.8 no
C41 C46 H46 119.8 no
C4 C4A C9B 121.28(11) no
C4 C4A C5 130.78(12) no
C9B C4A C5 107.77(11) no
O5 C5 C5A 126.40(12) no
O5 C5 C4A 128.21(12) no
C5A C5 C4A 105.38(10) no
C6 C5A C9A 120.98(12) no
C6 C5A C5 129.33(12) no
C9A C5A C5 109.69(11) no
C5A C6 C7 118.15(12) no
C5A C6 H6 120.9 no
C7 C6 H6 120.9 no
C8 C7 C6 120.73(12) no
C8 C7 H7 119.6 no
C6 C7 H7 119.6 no
C7 C8 C9 121.38(13) no
C7 C8 H8 119.3 no
C9 C8 H8 119.3 no
C9A C9 C8 117.63(12) no
C9A C9 H9 121.2 no
C8 C9 H9 121.2 no
C9 C9A C5A 121.13(12) no
C9 C9A C9B 130.83(12) no
C5A C9A C9B 108.03(11) no
N10 C9B C4A 126.27(11) no
N10 C9B C9A 124.63(11) no
C4A C9B C9A 109.09(10) no
C9B N10 C10A 111.53(11) no
N10 C10A N1 125.08(12) no
N10 C10A C3A 127.92(11) no
N1 C10A C3A 106.98(11) no

loop_
_geom_bond_atom_site_label_1
_geom_bond_atom_site_label_2
_geom_bond_distance
_geom_bond_publ_flag
N1 N2 1.3800(15) y
N2 C3 1.3213(16) y
C3 C3A 1.4342(17) y
C3A C4 1.4147(16) y
C4 C4A 1.3910(17) y
C4A C5 1.4998(17) y
C5 C5A 1.4914(18) y
C5A C6 1.3868(17) y
C6 C7 1.3917(19) y
C7 C8 1.3905(19) y
C8 C9 1.3968(18) y
C9 C9A 1.3856(18) y
C9A C9B 1.4812(17) y
C9B N10 1.3266(15) y
N10 C10A 1.3506(16) y
C10A N1 1.3686(15) y
C3A C10A 1.4127(18) y
C4A C9B 1.4209(17) y
C5A C9A 1.3989(17) y
C5 O5 1.2162(15) y
C6 H6 0.95 no
C7 H7 0.95 no
C8 H8 0.95 no
C9 H9 0.95 no
N1 C11 1.4228(16) no
C11 C12 1.3850(19) no
C11 C16 1.3904(19) no
C12 C13 1.3885(19) no
C12 H12 0.95 no
C13 C14 1.385(2) no
C13 H13 0.95 no
C14 C15 1.387(2) no
C14 H14 0.95 no
C15 C16 1.387(2) no
C15 H15 0.95 no
C16 H16 0.95 no
C3 C31 1.4921(18) no
C31 H31A 0.98 no
C31 H31B 0.98 no
C31 H31C 0.98 no
C4 C41 1.4842(17) no
C41 C42 1.3934(17) no
C41 C46 1.3959(17) no
C42 C43 1.3860(19) no
C42 H42 0.95 no
C43 C44 1.3713(19) no
C43 H43 0.95 no
C44 F44 1.3610(15) no
C44 C45 1.3769(19) no
C45 C46 1.3820(18) no
C45 H45 0.95 no
C46 H46 0.95 no

loop_
_geom_hbond_atom_site_label_D
_geom_hbond_atom_site_label_H
_geom_hbond_atom_site_label_A
_geom_hbond_site_symmetry_A
_geom_hbond_distance_DH
_geom_hbond_distance_HA
_geom_hbond_distance_DA
_geom_hbond_angle_DHA
_geom_hbond_publ_flag
C14 H14 O5 1_456 0.95 2.48 3.4065(19) 164 y
C46 H46 N10 2_666 0.95 2.60 3.4657(17) 152 y
C43 H43 Cg 2_676 0.95 2.65 3.5060(16) 150 y

loop_
_geom_torsion_atom_site_label_1
_geom_torsion_atom_site_label_2
_geom_torsion_atom_site_label_3
_geom_torsion_atom_site_label_4
_geom_torsion
_geom_torsion_publ_flag
C10A N1 C11 C12 38.33(18) no
N2 N1 C11 C12 -148.03(12) no
C10A N1 C11 C16 -141.84(13) no
N2 N1 C11 C16 31.80(16) no
C16 C11 C12 C13 1.57(19) no
N1 C11 C12 C13 -178.61(11) no
C11 C12 C13 C14 -0.2(2) no
C12 C13 C14 C15 -1.0(2) no
C13 C14 C15 C16 1.0(2) no
C14 C15 C16 C11 0.3(2) no
C12 C11 C16 C15 -1.62(19) no
N1 C11 C16 C15 178.56(11) no
C10A N1 N2 C3 -0.59(13) no
C11 N1 N2 C3 -175.34(10) no
N1 N2 C3 C3A 0.51(13) no
N1 N2 C3 C31 -179.51(10) no
N2 C3 C3A C10A -0.26(13) no
C31 C3 C3A C10A 179.77(12) no
N2 C3 C3A C4 174.82(13) no
C31 C3 C3A C4 -5.1(2) no
C10A C3A C4 C4A -0.80(16) no
C3 C3A C4 C4A -175.37(13) no
C10A C3A C4 C41 178.18(10) no
C3 C3A C4 C41 3.6(2) no
C4A C4 C41 C42 -119.63(13) no
C3A C4 C41 C42 61.48(16) no
C4A C4 C41 C46 60.13(16) no
C3A C4 C41 C46 -118.76(13) no
C46 C41 C42 C43 -0.49(19) no
C4 C41 C42 C43 179.28(12) no
C41 C42 C43 C44 1.2(2) no
C42 C43 C44 F44 179.98(12) no
C42 C43 C44 C45 -0.6(2) no
F44 C44 C45 C46 178.65(11) no
C43 C44 C45 C46 -0.8(2) no
C44 C45 C46 C41 1.54(19) no
C42 C41 C46 C45 -0.91(19) no
C4 C41 C46 C45 179.32(11) no
C3A C4 C4A C9B -0.56(16) no
C41 C4 C4A C9B -179.54(10) no
C3A C4 C4A C5 -175.09(11) no
C41 C4 C4A C5 5.9(2) no
C4 C4A C5 O5 -2.1(2) no
C9B C4A C5 O5 -177.21(12) no
C4 C4A C5 C5A 176.82(12) no
C9B C4A C5 C5A 1.72(12) no
O5 C5 C5A C6 -1.4(2) no
C4A C5 C5A C6 179.67(12) no
O5 C5 C5A C9A 178.16(12) no
C4A C5 C5A C9A -0.80(13) no
C9A C5A C6 C7 0.08(18) no
C5 C5A C6 C7 179.57(12) no
C5A C6 C7 C8 -0.63(19) no
C6 C7 C8 C9 0.7(2) no
C7 C8 C9 C9A -0.29(19) no
C8 C9 C9A C5A -0.26(18) no
C8 C9 C9A C9B -178.77(12) no
C6 C5A C9A C9 0.37(18) no
C5 C5A C9A C9 -179.21(11) no
C6 C5A C9A C9B 179.18(11) no
C5 C5A C9A C9B -0.40(13) no
C4 C4A C9B N10 1.11(18) no
C5 C4A C9B N10 176.77(11) no
C4 C4A C9B C9A -177.66(10) no
C5 C4A C9B C9A -2.01(13) no
C9 C9A C9B N10 1.4(2) no
C5A C9A C9B N10 -177.27(11) no
C9 C9A C9B C4A -179.81(12) no
C5A C9A C9B C4A 1.53(13) no
C4A C9B N10 C10A -0.10(17) no
C9A C9B N10 C10A 178.50(10) no
C9B N10 C10A N1 176.48(11) no
C9B N10 C10A C3A -1.49(17) no
N2 N1 C10A N10 -177.90(11) no
C11 N1 C10A N10 -3.8(2) no
N2 N1 C10A C3A 0.42(13) no
C11 N1 C10A C3A 174.53(11) no
C4 C3A C10A N10 2.02(18) no
C3 C3A C10A N10 178.15(11) no
C4 C3A C10A N1 -176.24(10) no
C3 C3A C10A N1 -0.11(12) no

loop_
_cod_related_entry_id
_cod_related_entry_database
_cod_related_entry_code
1 ChemSpider 21126208
